data_4314458
loop_
_publ_author_name
'Ayuk M. Ako'
'Valeriu Mereacre'
'Yanhua Lan'
'Wolfgang Wernsdorfer'
'Rodolphe Cl\'erac'
'Christopher E. Anson'
'Annie K. Powell'

_publ_contact_author
; 
'Annie K. Powell'
;
_publ_contact_author_email powell@aoc.uni-karlsruhe.de
_publ_contact_author_phone '+49 721 608 2135'
_publ_section_title
;
 An Undecanuclear FeIII Single-Molecule Magnet
;
_journal_name_full 'Inorganic Chemistry'
_journal_page_first 1
_journal_page_last 3
_journal_paper_doi 10.1021/ic901747w
_journal_volume 49
_journal_year 2010
_chemical_formula_moiety 'C72 H135 Fe11 N3 O37, Cl, 5(C2 H3 N)'
_chemical_formula_sum 'C82 H150 Cl Fe11 N8 O37'
_chemical_formula_weight 2489.90
_chemical_name_systematic
; 
 ? 
;
_space_group_IT_number 165
_symmetry_cell_setting trigonal
_symmetry_space_group_name_Hall '-P 3 2"c'
_symmetry_space_group_name_H-M 'P -3 c 1'
_atom_sites_solution_hydrogens geom
_atom_sites_solution_primary direct
_atom_sites_solution_secondary difmap
_audit_creation_method SHELXL-97
_cell_angle_alpha 90.00
_cell_angle_beta 90.00
_cell_angle_gamma 120.00
_cell_formula_units_Z 4
_cell_length_a 15.5135(5)
_cell_length_b 15.5135(5)
_cell_length_c 51.3543(17)
_cell_measurement_reflns_used 22603
_cell_measurement_temperature 100(2)
_cell_measurement_theta_max 27.96
_cell_measurement_theta_min 2.19
_cell_volume 10703.5(6)
_computing_cell_refinement 'SMART-NT 5.6 (Bruker AXS Inc., 2005)'
_computing_data_collection 'SMART-NT 5.6 (Bruker AXS Inc., 2005)'
_computing_data_reduction 'SAINT+ 6.45 (Bruker AXS Inc., 2003)'
_computing_molecular_graphics 'SHELXTL 6.14 (BrukerAXS Inc., 2003)'
_computing_publication_material 'SHELXTL 6.14 (BrukerAXS Inc., 2003)'
_computing_structure_refinement 'SHELXTL 6.14 (BrukerAXS Inc., 2003)'
_computing_structure_solution 'SHELXTL 6.14 (BrukerAXS Inc., 2003)'
_diffrn_ambient_temperature 100(2)
_diffrn_detector_area_resol_mean 8.333
_diffrn_measured_fraction_theta_full 0.999
_diffrn_measured_fraction_theta_max 0.999
_diffrn_measurement_device_type 'Bruker SMART Apex'
_diffrn_measurement_method 'CCD area detector'
_diffrn_radiation_monochromator graphite
_diffrn_radiation_source 'rotating anode'
_diffrn_radiation_type MoK\a
_diffrn_radiation_wavelength 0.71073
_diffrn_reflns_av_R_equivalents 0.0326
_diffrn_reflns_av_sigmaI/netI 0.0197
_diffrn_reflns_limit_h_max 0
_diffrn_reflns_limit_h_min -16
_diffrn_reflns_limit_k_max 19
_diffrn_reflns_limit_k_min 0
_diffrn_reflns_limit_l_max 64
_diffrn_reflns_limit_l_min 0
_diffrn_reflns_number 46327
_diffrn_reflns_theta_full 25.00
_diffrn_reflns_theta_max 26.36
_diffrn_reflns_theta_min 2.38
_exptl_absorpt_coefficient_mu 1.550
_exptl_absorpt_correction_T_max 0.801
_exptl_absorpt_correction_T_min 0.643
_exptl_absorpt_correction_type multi-scan
_exptl_absorpt_process_details 'SADABS 2.10 (Bruker AXS Inc., 2005)'
_exptl_crystal_colour brown
_exptl_crystal_density_diffrn 1.545
_exptl_crystal_density_method 'not measured'
_exptl_crystal_description block
_exptl_crystal_F_000 5188
_exptl_crystal_size_max 0.28
_exptl_crystal_size_mid 0.16
_exptl_crystal_size_min 0.13
_platon_squeeze_details
;
Spek, A.L. (2003), J.Appl.Cryst. 36, 7-13
;
_refine_diff_density_max 0.814
_refine_diff_density_min -0.548
_refine_diff_density_rms 0.087
_refine_ls_extinction_method none
_refine_ls_goodness_of_fit_ref 1.235
_refine_ls_hydrogen_treatment mixed
_refine_ls_matrix_type full
_refine_ls_number_parameters 369
_refine_ls_number_reflns 7314
_refine_ls_number_restraints 0
_refine_ls_restrained_S_all 1.235
_refine_ls_R_factor_all 0.0535
_refine_ls_R_factor_gt 0.0459
_refine_ls_shift/su_max 0.001
_refine_ls_shift/su_mean 0.000
_refine_ls_structure_factor_coef Fsqd
_refine_ls_weighting_details 'calc w=1/[\s^2^(Fo^2^)+(0.0767P)^2^+7.4302P] where P=(Fo^2^+2Fc^2^)/3'
_refine_ls_weighting_scheme calc
_refine_ls_wR_factor_gt 0.1384
_refine_ls_wR_factor_ref 0.1418
_reflns_number_gt 6227
_reflns_number_total 7314
_reflns_threshold_expression >2sigma(I)
_cod_data_source_file ic901747w_si_001.cif
_cod_data_source_block a248s2
_cod_database_code 4314458

loop_
_symmetry_equiv_pos_as_xyz
'x, y, z'
'-y, x-y, z'
'-x+y, -x, z'
'y, x, -z+1/2'
'x-y, -y, -z+1/2'
'-x, -x+y, -z+1/2'
'-x, -y, -z'
'y, -x+y, -z'
'x-y, x, -z'
'-y, -x, z-1/2'
'-x+y, y, z-1/2'
'x, x-y, z-1/2'

loop_
_atom_site_label
_atom_site_type_symbol
_atom_site_fract_x
_atom_site_fract_y
_atom_site_fract_z
_atom_site_U_iso_or_equiv
_atom_site_adp_type
_atom_site_occupancy
_atom_site_symmetry_multiplicity
_atom_site_calc_flag
_atom_site_refinement_flags
_atom_site_disorder_assembly
_atom_site_disorder_group
Fe1 Fe 0.6667 0.3333 0.369051(14) 0.01556(17) Uani 1 3 d S . .
Fe2 Fe 0.6667 0.3333 0.313497(15) 0.02118(19) Uani 1 3 d S . .
Fe3 Fe 0.75929(4) 0.55370(4) 0.324619(9) 0.02250(14) Uani 1 1 d . . .
Fe4 Fe 0.55246(3) 0.43789(3) 0.359057(9) 0.01942(13) Uani 1 1 d . . .
Fe5 Fe 0.57274(4) 0.37740(4) 0.421011(9) 0.02126(14) Uani 1 1 d . . .
O1 O 0.65950(16) 0.42972(16) 0.34061(4) 0.0196(5) Uani 1 1 d . . .
O2 O 0.56767(16) 0.35673(16) 0.38556(4) 0.0176(4) Uani 1 1 d . . .
O3 O 0.6667 0.3333 0.42499(7) 0.0200(8) Uani 1 3 d S . .
O4 O 0.7740(2) 0.65308(19) 0.35144(5) 0.0332(6) Uani 1 1 d . . .
O5 O 0.65424(18) 0.56521(18) 0.38015(5) 0.0275(5) Uani 1 1 d . . .
C1 C 0.7312(3) 0.6428(3) 0.37324(7) 0.0262(7) Uani 1 1 d . . .
C2 C 0.7788(3) 0.7326(3) 0.39137(7) 0.0322(8) Uani 1 1 d . . .
C3 C 0.7956(4) 0.8256(3) 0.37643(9) 0.0516(12) Uani 1 1 d . . .
H3A H 0.7327 0.8167 0.3708 0.077 Uiso 1 1 calc R . .
H3B H 0.8370 0.8354 0.3615 0.077 Uiso 1 1 calc R . .
H3C H 0.8277 0.8827 0.3876 0.077 Uiso 1 1 calc R . .
C4 C 0.7111(3) 0.7154(3) 0.41477(8) 0.0371(9) Uani 1 1 d . . .
H4A H 0.6492 0.7083 0.4089 0.056 Uiso 1 1 calc R . .
H4B H 0.7429 0.7712 0.4264 0.056 Uiso 1 1 calc R . .
H4C H 0.6988 0.6560 0.4237 0.056 Uiso 1 1 calc R . .
C5 C 0.8791(3) 0.7455(3) 0.40071(9) 0.0413(10) Uani 1 1 d . . .
H5A H 0.8675 0.6869 0.4100 0.062 Uiso 1 1 calc R . .
H5B H 0.9111 0.8022 0.4120 0.062 Uiso 1 1 calc R . .
H5C H 0.9209 0.7553 0.3859 0.062 Uiso 1 1 calc R . .
O6 O 0.44739(18) 0.44832(18) 0.38017(4) 0.0241(5) Uani 1 1 d . . .
O7 O 0.47995(19) 0.4260(2) 0.42127(4) 0.0281(6) Uani 1 1 d . . .
C6 C 0.4337(2) 0.4465(2) 0.40415(6) 0.0220(7) Uani 1 1 d . . .
C7 C 0.3545(3) 0.4690(3) 0.41452(6) 0.0246(7) Uani 1 1 d . . .
C8 C 0.3113(3) 0.5010(4) 0.39235(8) 0.0397(10) Uani 1 1 d . . .
H8A H 0.3631 0.5608 0.3846 0.060 Uiso 1 1 calc R . .
H8B H 0.2605 0.5130 0.3991 0.060 Uiso 1 1 calc R . .
H8C H 0.2830 0.4492 0.3795 0.060 Uiso 1 1 calc R . .
C9 C 0.2728(3) 0.3735(3) 0.42750(8) 0.0340(8) Uani 1 1 d . . .
H9A H 0.3013 0.3546 0.4414 0.051 Uiso 1 1 calc R . .
H9B H 0.2441 0.3209 0.4149 0.051 Uiso 1 1 calc R . .
H9C H 0.2220 0.3853 0.4343 0.051 Uiso 1 1 calc R . .
C10 C 0.4047(3) 0.5519(3) 0.43522(7) 0.0311(8) Uani 1 1 d . . .
H10A H 0.4556 0.6116 0.4271 0.047 Uiso 1 1 calc R . .
H10B H 0.4339 0.5310 0.4485 0.047 Uiso 1 1 calc R . .
H10C H 0.3557 0.5647 0.4429 0.047 Uiso 1 1 calc R . .
O8 O 0.6661(2) 0.5923(2) 0.30584(5) 0.0350(6) Uani 1 1 d . A .
O9 O 0.54100(19) 0.53320(19) 0.33443(5) 0.0290(5) Uani 1 1 d . A .
C11 C 0.5890(3) 0.5861(3) 0.31534(7) 0.0319(8) Uani 1 1 d . . .
C12A C 0.5549(7) 0.6609(7) 0.30651(18) 0.032(2) Uiso 0.50 1 d P A 1
C13A C 0.6421(7) 0.7508(7) 0.29245(19) 0.043(2) Uiso 0.50 1 d P A 1
H13A H 0.6621 0.7276 0.2776 0.065 Uiso 0.50 1 calc PR A 1
H13B H 0.6973 0.7840 0.3042 0.065 Uiso 0.50 1 calc PR A 1
H13C H 0.6208 0.7963 0.2869 0.065 Uiso 0.50 1 calc PR A 1
C14A C 0.4709(8) 0.6040(8) 0.28709(19) 0.052(2) Uiso 0.50 1 d P A 1
H14A H 0.4947 0.5813 0.2729 0.078 Uiso 0.50 1 calc PR A 1
H14B H 0.4481 0.6471 0.2805 0.078 Uiso 0.50 1 calc PR A 1
H14C H 0.4169 0.5479 0.2956 0.078 Uiso 0.50 1 calc PR A 1
C15A C 0.5250(10) 0.7016(10) 0.3295(2) 0.074(3) Uiso 0.50 1 d P A 1
H15A H 0.5809 0.7365 0.3410 0.111 Uiso 0.50 1 calc PR A 1
H15B H 0.4714 0.6476 0.3387 0.111 Uiso 0.50 1 calc PR A 1
H15C H 0.5037 0.7464 0.3234 0.111 Uiso 0.50 1 calc PR A 1
C12B C 0.5434(7) 0.6368(8) 0.2993(2) 0.037(2) Uiso 0.50 1 d P A 2
C13B C 0.5406(8) 0.6131(8) 0.2696(2) 0.059(3) Uiso 0.50 1 d P A 2
H13D H 0.6067 0.6335 0.2637 0.089 Uiso 0.50 1 calc PR A 2
H13E H 0.5147 0.6485 0.2601 0.089 Uiso 0.50 1 calc PR A 2
H13F H 0.4986 0.5429 0.2669 0.089 Uiso 0.50 1 calc PR A 2
C14B C 0.4382(8) 0.6038(9) 0.3079(2) 0.059(3) Uiso 0.50 1 d P A 2
H14D H 0.4118 0.6367 0.2975 0.088 Uiso 0.50 1 calc PR A 2
H14E H 0.4384 0.6208 0.3259 0.088 Uiso 0.50 1 calc PR A 2
H14F H 0.3977 0.5331 0.3058 0.088 Uiso 0.50 1 calc PR A 2
C15B C 0.6131(8) 0.7496(7) 0.3029(2) 0.049(2) Uiso 0.50 1 d P A 2
H15D H 0.6791 0.7672 0.2975 0.074 Uiso 0.50 1 calc PR A 2
H15E H 0.6140 0.7668 0.3209 0.074 Uiso 0.50 1 calc PR A 2
H15F H 0.5895 0.7850 0.2925 0.074 Uiso 0.50 1 calc PR A 2
O10 O 0.62651(19) 0.4609(2) 0.45237(5) 0.0307(6) Uani 1 1 d . . .
O11 O 0.78669(19) 0.53299(18) 0.44111(5) 0.0292(6) Uani 1 1 d . . .
C16 C 0.7187(3) 0.5206(3) 0.45648(6) 0.0252(7) Uani 1 1 d . . .
C17 C 0.7473(3) 0.5786(3) 0.48237(7) 0.0295(8) Uani 1 1 d . . .
C18 C 0.7713(3) 0.5164(3) 0.50096(7) 0.0369(9) Uani 1 1 d . . .
H18A H 0.8260 0.5109 0.4941 0.055 Uiso 1 1 calc R . .
H18B H 0.7141 0.4512 0.5027 0.055 Uiso 1 1 calc R . .
H18C H 0.7890 0.5481 0.5177 0.055 Uiso 1 1 calc R . .
C19 C 0.6588(3) 0.5879(4) 0.49278(8) 0.0469(11) Uani 1 1 d . . .
H19A H 0.6445 0.6268 0.4809 0.070 Uiso 1 1 calc R . .
H19B H 0.6756 0.6199 0.5095 0.070 Uiso 1 1 calc R . .
H19C H 0.6014 0.5228 0.4945 0.070 Uiso 1 1 calc R . .
C20 C 0.8386(3) 0.6809(3) 0.47855(8) 0.0418(10) Uani 1 1 d . . .
H20A H 0.8924 0.6736 0.4719 0.063 Uiso 1 1 calc R . .
H20B H 0.8575 0.7153 0.4949 0.063 Uiso 1 1 calc R . .
H20C H 0.8234 0.7184 0.4664 0.063 Uiso 1 1 calc R . .
N1 N 0.8716(2) 0.6546(3) 0.29698(6) 0.0360(8) Uani 1 1 d . . .
H1 H 0.873(3) 0.714(4) 0.2975(9) 0.043 Uiso 1 1 d . . .
C21 C 0.8443(3) 0.6050(3) 0.27127(8) 0.0396(10) Uani 1 1 d . . .
H21A H 0.9014 0.6352 0.2597 0.047 Uiso 1 1 calc R . .
H21B H 0.7917 0.6131 0.2635 0.047 Uiso 1 1 calc R . .
C22 C 0.8092(3) 0.4953(3) 0.27462(7) 0.0397(10) Uani 1 1 d . . .
H22A H 0.7791 0.4596 0.2586 0.048 Uiso 1 1 calc R . .
H22B H 0.8650 0.4861 0.2789 0.048 Uiso 1 1 calc R . .
O12 O 0.73861(18) 0.45908(19) 0.29503(4) 0.0263(5) Uani 1 1 d . . .
C23 C 0.9721(3) 0.6727(4) 0.30554(9) 0.0451(11) Uani 1 1 d . . .
H23A H 0.9900 0.6307 0.2956 0.054 Uiso 1 1 calc R . .
H23B H 1.0221 0.7416 0.3024 0.054 Uiso 1 1 calc R . .
C24 C 0.9684(3) 0.6496(3) 0.33399(8) 0.0339(9) Uani 1 1 d . . .
H24A H 1.0270 0.6462 0.3389 0.041 Uiso 1 1 calc R . .
H24B H 0.9671 0.7016 0.3442 0.041 Uiso 1 1 calc R . .
O13 O 0.88071(17) 0.55627(18) 0.33895(4) 0.0251(5) Uani 1 1 d . . .

loop_
_atom_site_aniso_label
_atom_site_aniso_U_11
_atom_site_aniso_U_22
_atom_site_aniso_U_33
_atom_site_aniso_U_23
_atom_site_aniso_U_13
_atom_site_aniso_U_12
Fe1 0.0163(2) 0.0163(2) 0.0141(4) 0.000 0.000 0.00814(12)
Fe2 0.0245(3) 0.0245(3) 0.0146(4) 0.000 0.000 0.01223(14)
Fe3 0.0239(3) 0.0218(3) 0.0214(3) 0.00461(18) 0.00394(18) 0.0111(2)
Fe4 0.0219(2) 0.0218(2) 0.0176(2) 0.00176(18) 0.00071(18) 0.0132(2)
Fe5 0.0240(3) 0.0266(3) 0.0176(2) -0.00112(18) -0.00111(18) 0.0159(2)
O1 0.0202(11) 0.0188(11) 0.0187(10) 0.0007(9) 0.0012(9) 0.0088(10)
O2 0.0211(11) 0.0211(11) 0.0127(9) 0.0010(8) 0.0000(8) 0.0121(9)
O3 0.0197(12) 0.0197(12) 0.0206(19) 0.000 0.000 0.0099(6)
O4 0.0373(15) 0.0265(13) 0.0300(13) 0.0006(11) 0.0091(11) 0.0118(12)
O5 0.0270(13) 0.0277(13) 0.0281(12) -0.0025(10) 0.0024(10) 0.0138(11)
C1 0.0304(19) 0.0222(17) 0.0319(18) -0.0006(14) 0.0021(15) 0.0176(16)
C2 0.038(2) 0.0287(19) 0.0339(19) -0.0038(15) -0.0003(16) 0.0200(17)
C3 0.078(4) 0.025(2) 0.053(3) -0.0017(19) 0.002(2) 0.027(2)
C4 0.041(2) 0.037(2) 0.039(2) -0.0093(17) -0.0010(18) 0.0233(19)
C5 0.033(2) 0.038(2) 0.048(2) -0.0076(19) 0.0013(18) 0.0140(19)
O6 0.0249(12) 0.0308(13) 0.0231(11) 0.0028(10) 0.0005(9) 0.0187(11)
O7 0.0382(14) 0.0427(15) 0.0206(11) 0.0008(10) 0.0002(10) 0.0333(13)
C6 0.0218(16) 0.0214(16) 0.0249(16) 0.0011(13) 0.0026(13) 0.0124(14)
C7 0.0247(17) 0.0331(19) 0.0233(16) 0.0022(14) 0.0012(13) 0.0199(16)
C8 0.046(2) 0.062(3) 0.034(2) 0.0049(19) 0.0033(18) 0.045(2)
C9 0.0273(19) 0.036(2) 0.037(2) 0.0005(17) 0.0065(16) 0.0140(17)
C10 0.036(2) 0.032(2) 0.0333(19) 0.0007(15) 0.0070(16) 0.0236(17)
O8 0.0398(16) 0.0422(16) 0.0309(13) 0.0162(12) 0.0070(12) 0.0265(13)
O9 0.0326(14) 0.0331(14) 0.0305(13) 0.0089(11) 0.0030(11) 0.0233(12)
C11 0.035(2) 0.0297(19) 0.0316(19) 0.0060(15) -0.0015(16) 0.0163(17)
O10 0.0252(13) 0.0390(15) 0.0308(13) -0.0154(11) -0.0076(10) 0.0183(12)
O11 0.0318(14) 0.0217(12) 0.0316(13) -0.0036(10) 0.0063(11) 0.0116(11)
C16 0.0337(19) 0.0236(17) 0.0224(16) 0.0000(13) -0.0032(14) 0.0174(16)
C17 0.033(2) 0.034(2) 0.0273(17) -0.0122(15) -0.0075(15) 0.0218(17)
C18 0.046(2) 0.042(2) 0.0250(18) -0.0100(17) -0.0085(17) 0.024(2)
C19 0.048(3) 0.065(3) 0.039(2) -0.026(2) -0.0054(19) 0.036(2)
C20 0.049(3) 0.033(2) 0.034(2) -0.0087(17) -0.0076(18) 0.013(2)
N1 0.0292(17) 0.0350(18) 0.0359(17) 0.0138(14) 0.0021(14) 0.0100(15)
C21 0.038(2) 0.051(3) 0.0308(19) 0.0179(18) 0.0119(17) 0.023(2)
C22 0.042(2) 0.051(3) 0.0270(18) 0.0091(17) 0.0131(17) 0.024(2)
O12 0.0275(13) 0.0323(13) 0.0188(11) 0.0036(10) 0.0039(10) 0.0146(11)
C23 0.025(2) 0.046(3) 0.049(3) 0.016(2) 0.0045(18) 0.0058(19)
C24 0.0249(18) 0.0266(19) 0.038(2) 0.0074(16) 0.0001(16) 0.0035(16)
O13 0.0197(12) 0.0251(12) 0.0238(11) 0.0025(10) 0.0003(9) 0.0063(10)

loop_
_atom_type_symbol
_atom_type_description
_atom_type_scat_dispersion_real
_atom_type_scat_dispersion_imag
_atom_type_scat_source
C C 0.0033 0.0016 'International Tables Vol C Tables 4.2.6.8 and 6.1.1.4'
H H 0.0000 0.0000 'International Tables Vol C Tables 4.2.6.8 and 6.1.1.4'
N N 0.0061 0.0033 'International Tables Vol C Tables 4.2.6.8 and 6.1.1.4'
O O 0.0106 0.0060 'International Tables Vol C Tables 4.2.6.8 and 6.1.1.4'
Fe Fe 0.3463 0.8444 'International Tables Vol C Tables 4.2.6.8 and 6.1.1.4'
Cl Cl 0.1484 0.1585 'International Tables Vol C Tables 4.2.6.8 and 6.1.1.4'

loop_
_geom_angle_atom_site_label_1
_geom_angle_atom_site_label_2
_geom_angle_atom_site_label_3
_geom_angle
_geom_angle_site_symmetry_1
_geom_angle_site_symmetry_3
_geom_angle_publ_flag
O2 Fe1 O2 102.35(7) 3_665 . ?
O2 Fe1 O2 102.35(7) 3_665 2_655 ?
O2 Fe1 O2 102.35(7) . 2_655 ?
O2 Fe1 O1 81.04(8) 3_665 3_665 ?
O2 Fe1 O1 159.29(9) . 3_665 ?
O2 Fe1 O1 96.75(9) 2_655 3_665 ?
O2 Fe1 O1 159.29(9) 3_665 2_655 ?
O2 Fe1 O1 96.75(9) . 2_655 ?
O2 Fe1 O1 81.04(8) 2_655 2_655 ?
O1 Fe1 O1 78.27(9) 3_665 2_655 ?
O2 Fe1 O1 96.75(9) 3_665 . ?
O2 Fe1 O1 81.04(8) . . ?
O2 Fe1 O1 159.28(9) 2_655 . ?
O1 Fe1 O1 78.26(9) 3_665 . ?
O1 Fe1 O1 78.26(9) 2_655 . ?
O12 Fe2 O12 98.19(9) 2_655 3_665 ?
O12 Fe2 O12 98.19(9) 2_655 . ?
O12 Fe2 O12 98.19(9) 3_665 . ?
O12 Fe2 O1 103.40(9) 2_655 . ?
O12 Fe2 O1 158.40(10) 3_665 . ?
O12 Fe2 O1 79.40(9) . . ?
O12 Fe2 O1 158.39(10) 2_655 3_665 ?
O12 Fe2 O1 79.39(9) 3_665 3_665 ?
O12 Fe2 O1 103.41(9) . 3_665 ?
O1 Fe2 O1 80.32(9) . 3_665 ?
O12 Fe2 O1 79.39(9) 2_655 2_655 ?
O12 Fe2 O1 103.40(9) 3_665 2_655 ?
O12 Fe2 O1 158.40(10) . 2_655 ?
O1 Fe2 O1 80.32(9) . 2_655 ?
O1 Fe2 O1 80.32(9) 3_665 2_655 ?
O1 Fe3 O4 101.49(10) . . ?
O1 Fe3 O13 98.04(9) . . ?
O4 Fe3 O13 89.31(11) . . ?
O1 Fe3 O12 80.85(9) . . ?
O4 Fe3 O12 174.27(11) . . ?
O13 Fe3 O12 95.56(10) . . ?
O1 Fe3 O8 99.07(10) . . ?
O4 Fe3 O8 85.64(12) . . ?
O13 Fe3 O8 162.81(11) . . ?
O12 Fe3 O8 88.84(11) . . ?
O1 Fe3 N1 159.55(12) . . ?
O4 Fe3 N1 98.80(13) . . ?
O13 Fe3 N1 79.61(11) . . ?
O12 Fe3 N1 79.18(12) . . ?
O8 Fe3 N1 84.94(12) . . ?
O2 Fe4 O1 85.17(9) . . ?
O2 Fe4 O13 96.47(9) . 2_655 ?
O1 Fe4 O13 93.56(9) . 2_655 ?
O2 Fe4 O9 174.03(10) . . ?
O1 Fe4 O9 97.56(9) . . ?
O13 Fe4 O9 88.68(10) 2_655 . ?
O2 Fe4 O6 92.29(9) . . ?
O1 Fe4 O6 176.35(9) . . ?
O13 Fe4 O6 89.33(10) 2_655 . ?
O9 Fe4 O6 84.72(9) . . ?
O2 Fe4 O5 88.32(9) . . ?
O1 Fe4 O5 92.68(9) . . ?
O13 Fe4 O5 172.43(10) 2_655 . ?
O9 Fe4 O5 86.25(10) . . ?
O6 Fe4 O5 84.61(10) . . ?
O2 Fe5 O3 90.99(13) . . ?
O2 Fe5 O7 95.70(10) . . ?
O3 Fe5 O7 173.27(13) . . ?
O2 Fe5 O10 152.65(11) . . ?
O3 Fe5 O10 90.00(12) . . ?
O7 Fe5 O10 83.74(10) . . ?
O2 Fe5 O11 112.70(10) . 2_655 ?
O3 Fe5 O11 90.43(9) . 2_655 ?
O7 Fe5 O11 87.64(11) . 2_655 ?
O10 Fe5 O11 94.63(11) . 2_655 ?
Fe3 O1 Fe4 114.75(11) . . ?
Fe3 O1 Fe2 97.20(9) . . ?
Fe4 O1 Fe2 135.69(11) . . ?
Fe3 O1 Fe1 133.39(11) . . ?
Fe4 O1 Fe1 93.27(9) . . ?
Fe2 O1 Fe1 85.09(9) . . ?
Fe5 O2 Fe1 119.66(11) . . ?
Fe5 O2 Fe4 125.89(12) . . ?
Fe1 O2 Fe4 100.30(9) . . ?
Fe5 O3 Fe5 118.87(4) 3_665 2_655 ?
Fe5 O3 Fe5 118.86(4) 3_665 . ?
Fe5 O3 Fe5 118.86(4) 2_655 . ?
C1 O4 Fe3 131.4(2) . . ?
C1 O5 Fe4 131.6(2) . . ?
O5 C1 O4 123.9(3) . . ?
O5 C1 C2 120.0(3) . . ?
O4 C1 C2 116.0(3) . . ?
C1 C2 C4 110.1(3) . . ?
C1 C2 C3 109.3(3) . . ?
C4 C2 C3 109.6(3) . . ?
C1 C2 C5 107.8(3) . . ?
C4 C2 C5 109.8(3) . . ?
C3 C2 C5 110.3(4) . . ?
C2 C3 H3A 109.5 . . ?
C2 C3 H3B 109.5 . . ?
H3A C3 H3B 109.5 . . ?
C2 C3 H3C 109.5 . . ?
H3A C3 H3C 109.5 . . ?
H3B C3 H3C 109.5 . . ?
C2 C4 H4A 109.5 . . ?
C2 C4 H4B 109.5 . . ?
H4A C4 H4B 109.5 . . ?
C2 C4 H4C 109.5 . . ?
H4A C4 H4C 109.5 . . ?
H4B C4 H4C 109.5 . . ?
C2 C5 H5A 109.5 . . ?
C2 C5 H5B 109.5 . . ?
H5A C5 H5B 109.5 . . ?
C2 C5 H5C 109.5 . . ?
H5A C5 H5C 109.5 . . ?
H5B C5 H5C 109.5 . . ?
C6 O6 Fe4 131.3(2) . . ?
C6 O7 Fe5 135.8(2) . . ?
O6 C6 O7 125.3(3) . . ?
O6 C6 C7 119.0(3) . . ?
O7 C6 C7 115.7(3) . . ?
C8 C7 C6 110.4(3) . . ?
C8 C7 C9 110.6(3) . . ?
C6 C7 C9 107.4(3) . . ?
C8 C7 C10 111.3(3) . . ?
C6 C7 C10 107.6(3) . . ?
C9 C7 C10 109.4(3) . . ?
C7 C8 H8A 109.5 . . ?
C7 C8 H8B 109.5 . . ?
H8A C8 H8B 109.5 . . ?
C7 C8 H8C 109.5 . . ?
H8A C8 H8C 109.5 . . ?
H8B C8 H8C 109.5 . . ?
C7 C9 H9A 109.5 . . ?
C7 C9 H9B 109.5 . . ?
H9A C9 H9B 109.5 . . ?
C7 C9 H9C 109.5 . . ?
H9A C9 H9C 109.5 . . ?
H9B C9 H9C 109.5 . . ?
C7 C10 H10A 109.5 . . ?
C7 C10 H10B 109.5 . . ?
H10A C10 H10B 109.5 . . ?
C7 C10 H10C 109.5 . . ?
H10A C10 H10C 109.5 . . ?
H10B C10 H10C 109.5 . . ?
C11 O8 Fe3 125.3(2) . . ?
C11 O9 Fe4 136.6(2) . . ?
O8 C11 O9 126.0(3) . . ?
O8 C11 C12B 114.9(5) . . ?
O9 C11 C12B 118.5(5) . . ?
O8 C11 C12A 119.6(4) . . ?
O9 C11 C12A 113.6(4) . . ?
C15A C12A C14A 113.5(8) . . ?
C15A C12A C13A 107.4(9) . . ?
C14A C12A C13A 108.9(8) . . ?
C15A C12A C11 111.8(8) . . ?
C14A C12A C11 105.7(7) . . ?
C13A C12A C11 109.6(7) . . ?
C12A C13A H13A 109.5 . . ?
C12A C13A H13B 109.5 . . ?
H13A C13A H13B 109.5 . . ?
C12A C13A H13C 109.5 . . ?
H13A C13A H13C 109.5 . . ?
H13B C13A H13C 109.5 . . ?
C12A C14A H14A 109.5 . . ?
C12A C14A H14B 109.5 . . ?
H14A C14A H14B 109.5 . . ?
C12A C14A H14C 109.5 . . ?
H14A C14A H14C 109.5 . . ?
H14B C14A H14C 109.5 . . ?
C12A C15A H15A 109.5 . . ?
C12A C15A H15B 109.5 . . ?
H15A C15A H15B 109.5 . . ?
C12A C15A H15C 109.5 . . ?
H15A C15A H15C 109.5 . . ?
H15B C15A H15C 109.5 . . ?
C14B C12B C11 111.6(7) . . ?
C14B C12B C15B 112.1(9) . . ?
C11 C12B C15B 106.1(7) . . ?
C14B C12B C13B 107.9(9) . . ?
C11 C12B C13B 111.6(8) . . ?
C15B C12B C13B 107.6(8) . . ?
C12B C13B H13D 109.5 . . ?
C12B C13B H13E 109.5 . . ?
H13D C13B H13E 109.5 . . ?
C12B C13B H13F 109.5 . . ?
H13D C13B H13F 109.5 . . ?
H13E C13B H13F 109.5 . . ?
C12B C14B H14D 109.5 . . ?
C12B C14B H14E 109.5 . . ?
H14D C14B H14E 109.5 . . ?
C12B C14B H14F 109.5 . . ?
H14D C14B H14F 109.5 . . ?
H14E C14B H14F 109.5 . . ?
C12B C15B H15D 109.5 . . ?
C12B C15B H15E 109.5 . . ?
H15D C15B H15E 109.5 . . ?
C12B C15B H15F 109.5 . . ?
H15D C15B H15F 109.5 . . ?
H15E C15B H15F 109.5 . . ?
C16 O10 Fe5 124.4(2) . . ?
C16 O11 Fe5 128.9(2) . 3_665 ?
O11 C16 O10 124.1(3) . . ?
O11 C16 C17 118.6(3) . . ?
O10 C16 C17 117.3(3) . . ?
C20 C17 C18 110.2(3) . . ?
C20 C17 C16 110.1(3) . . ?
C18 C17 C16 105.0(3) . . ?
C20 C17 C19 110.7(4) . . ?
C18 C17 C19 110.5(3) . . ?
C16 C17 C19 110.1(3) . . ?
C17 C18 H18A 109.5 . . ?
C17 C18 H18B 109.5 . . ?
H18A C18 H18B 109.5 . . ?
C17 C18 H18C 109.5 . . ?
H18A C18 H18C 109.5 . . ?
H18B C18 H18C 109.5 . . ?
C17 C19 H19A 109.5 . . ?
C17 C19 H19B 109.5 . . ?
H19A C19 H19B 109.5 . . ?
C17 C19 H19C 109.5 . . ?
H19A C19 H19C 109.5 . . ?
H19B C19 H19C 109.5 . . ?
C17 C20 H20A 109.5 . . ?
C17 C20 H20B 109.5 . . ?
H20A C20 H20B 109.5 . . ?
C17 C20 H20C 109.5 . . ?
H20A C20 H20C 109.5 . . ?
H20B C20 H20C 109.5 . . ?
C21 N1 C23 111.0(3) . . ?
C21 N1 Fe3 106.8(2) . . ?
C23 N1 Fe3 108.9(2) . . ?
C21 N1 H1 114(3) . . ?
C23 N1 H1 108(3) . . ?
Fe3 N1 H1 108(3) . . ?
N1 C21 C22 109.3(3) . . ?
N1 C21 H21A 109.8 . . ?
C22 C21 H21A 109.8 . . ?
N1 C21 H21B 109.8 . . ?
C22 C21 H21B 109.8 . . ?
H21A C21 H21B 108.3 . . ?
O12 C22 C21 107.6(3) . . ?
O12 C22 H22A 110.2 . . ?
C21 C22 H22A 110.2 . . ?
O12 C22 H22B 110.2 . . ?
C21 C22 H22B 110.2 . . ?
H22A C22 H22B 108.5 . . ?
C22 O12 Fe2 134.7(2) . . ?
C22 O12 Fe3 117.3(2) . . ?
Fe2 O12 Fe3 99.49(10) . . ?
C24 C23 N1 109.1(3) . . ?
C24 C23 H23A 109.9 . . ?
N1 C23 H23A 109.9 . . ?
C24 C23 H23B 109.9 . . ?
N1 C23 H23B 109.9 . . ?
H23A C23 H23B 108.3 . . ?
O13 C24 C23 108.6(3) . . ?
O13 C24 H24A 110.0 . . ?
C23 C24 H24A 110.0 . . ?
O13 C24 H24B 110.0 . . ?
C23 C24 H24B 110.0 . . ?
H24A C24 H24B 108.3 . . ?
C24 O13 Fe3 111.3(2) . . ?
C24 O13 Fe4 121.8(2) . 3_665 ?
Fe3 O13 Fe4 126.88(12) . 3_665 ?

loop_
_geom_bond_atom_site_label_1
_geom_bond_atom_site_label_2
_geom_bond_distance
_geom_bond_site_symmetry_2
_geom_bond_publ_flag
Fe1 O2 1.941(2) 3_665 ?
Fe1 O2 1.941(2) . ?
Fe1 O2 1.941(2) 2_655 ?
Fe1 O1 2.132(2) 3_665 ?
Fe1 O1 2.132(2) 2_655 ?
Fe1 O1 2.132(2) . ?
Fe2 O12 1.942(2) 2_655 ?
Fe2 O12 1.942(2) 3_665 ?
Fe2 O12 1.943(2) . ?
Fe2 O1 2.087(2) . ?
Fe2 O1 2.087(2) 3_665 ?
Fe2 O1 2.087(2) 2_655 ?
Fe3 O1 1.948(2) . ?
Fe3 O4 1.994(3) . ?
Fe3 O13 2.004(2) . ?
Fe3 O12 2.024(2) . ?
Fe3 O8 2.061(3) . ?
Fe3 N1 2.185(3) . ?
Fe4 O2 1.947(2) . ?
Fe4 O1 1.970(2) . ?
Fe4 O13 2.010(2) 2_655 ?
Fe4 O9 2.020(2) . ?
Fe4 O6 2.030(2) . ?
Fe4 O5 2.109(3) . ?
Fe5 O2 1.844(2) . ?
Fe5 O3 1.9049(6) . ?
Fe5 O7 1.930(2) . ?
Fe5 O10 1.972(2) . ?
Fe5 O11 2.071(2) 2_655 ?
O3 Fe5 1.9048(6) 3_665 ?
O3 Fe5 1.9048(6) 2_655 ?
O4 C1 1.270(4) . ?
O5 C1 1.250(4) . ?
C1 C2 1.525(5) . ?
C2 C4 1.529(5) . ?
C2 C3 1.537(5) . ?
C2 C5 1.542(6) . ?
C3 H3A 0.9600 . ?
C3 H3B 0.9600 . ?
C3 H3C 0.9600 . ?
C4 H4A 0.9600 . ?
C4 H4B 0.9600 . ?
C4 H4C 0.9600 . ?
C5 H5A 0.9600 . ?
C5 H5B 0.9600 . ?
C5 H5C 0.9600 . ?
O6 C6 1.247(4) . ?
O7 C6 1.271(4) . ?
C6 C7 1.531(4) . ?
C7 C8 1.524(5) . ?
C7 C9 1.539(5) . ?
C7 C10 1.546(5) . ?
C8 H8A 0.9600 . ?
C8 H8B 0.9600 . ?
C8 H8C 0.9600 . ?
C9 H9A 0.9600 . ?
C9 H9B 0.9600 . ?
C9 H9C 0.9600 . ?
C10 H10A 0.9600 . ?
C10 H10B 0.9600 . ?
C10 H10C 0.9600 . ?
O8 C11 1.249(5) . ?
O9 C11 1.256(4) . ?
C11 C12B 1.534(10) . ?
C11 C12A 1.563(10) . ?
C12A C15A 1.518(15) . ?
C12A C14A 1.524(13) . ?
C12A C13A 1.552(13) . ?
C13A H13A 0.9600 . ?
C13A H13B 0.9600 . ?
C13A H13C 0.9600 . ?
C14A H14A 0.9600 . ?
C14A H14B 0.9600 . ?
C14A H14C 0.9600 . ?
C15A H15A 0.9600 . ?
C15A H15B 0.9600 . ?
C15A H15C 0.9600 . ?
C12B C14B 1.510(14) . ?
C12B C15B 1.540(14) . ?
C12B C13B 1.564(14) . ?
C13B H13D 0.9600 . ?
C13B H13E 0.9600 . ?
C13B H13F 0.9600 . ?
C14B H14D 0.9600 . ?
C14B H14E 0.9600 . ?
C14B H14F 0.9600 . ?
C15B H15D 0.9600 . ?
C15B H15E 0.9600 . ?
C15B H15F 0.9600 . ?
O10 C16 1.274(4) . ?
O11 C16 1.253(4) . ?
O11 Fe5 2.071(2) 3_665 ?
C16 C17 1.542(5) . ?
C17 C20 1.521(6) . ?
C17 C18 1.530(5) . ?
C17 C19 1.546(5) . ?
C18 H18A 0.9600 . ?
C18 H18B 0.9600 . ?
C18 H18C 0.9600 . ?
C19 H19A 0.9600 . ?
C19 H19B 0.9600 . ?
C19 H19C 0.9600 . ?
C20 H20A 0.9600 . ?
C20 H20B 0.9600 . ?
C20 H20C 0.9600 . ?
N1 C21 1.479(5) . ?
N1 C23 1.505(5) . ?
N1 H1 0.91(5) . ?
C21 C22 1.515(6) . ?
C21 H21A 0.9700 . ?
C21 H21B 0.9700 . ?
C22 O12 1.413(4) . ?
C22 H22A 0.9700 . ?
C22 H22B 0.9700 . ?
C23 C24 1.499(6) . ?
C23 H23A 0.9700 . ?
C23 H23B 0.9700 . ?
C24 O13 1.429(4) . ?
C24 H24A 0.9700 . ?
C24 H24B 0.9700 . ?
O13 Fe4 2.010(2) 3_665 ?

loop_
_platon_squeeze_void_nr
_platon_squeeze_void_average_x
_platon_squeeze_void_average_y
_platon_squeeze_void_average_z
_platon_squeeze_void_volume
_platon_squeeze_void_count_electrons
_platon_squeeze_void_content
1 0.000 0.000 -0.002 1307 507 ' '
2 0.333 0.667 0.353 7 1 ' '
3 0.333 0.667 0.853 7 1 ' '
4 0.667 0.333 0.147 7 1 ' '
5 0.667 0.333 0.647 7 1 ' '
